data_4101953
loop_
_publ_author_name
'Elodie Salager'
'Graeme M. Day'
'Robin S. Stein'
'Chris J. Pickard'
'B\'en\'edicte Elena'
'Lyndon Emsley'

_publ_section_title
;
 Powder Crystallography by Combined Crystal Structure Prediction and
 High-Resolution 1H Solid-State NMR Spectroscopy
;
_journal_name_full 'Journal of the American Chemical Society'
_journal_page_first 2564
_journal_page_last 2566
_journal_paper_doi 10.1021/ja909449k
_journal_volume 132
_journal_year 2010
_chemical_formula_sum 'C10 H14 O'
_space_group_IT_number 148
_symmetry_space_group_name_Hall '-R 3'
_symmetry_space_group_name_H-M 'R -3 :H'
_cell_angle_alpha 90.000000
_cell_angle_beta 90.000000
_cell_angle_gamma 120
_cell_formula_units_Z 18
_cell_length_a 21.923600
_cell_length_b 21.923600
_cell_length_c 10.036100
_cell_volume 4177.528
_cod_data_source_file ja909449k_si_002_01.cif
_cod_data_source_block spacegroup_148_frame_1
_cod_depositor_comments
;
 Removing duplicate loop entries from the _atom_type loop.

 Antanas Vaitkus,
 2018-07-07
;
_cod_original_sg_symbol_H-M 'R -3'
_cod_database_code 4101953

loop_
_symmetry_equiv_pos_site_id
_symmetry_equiv_pos_as_xyz
1 x,y,z
2 -y,x-y,z
3 -x+y,-x,z
4 1/3+x,2/3+y,2/3+z
5 1/3-y,2/3+x-y,2/3+z
6 1/3-x+y,2/3-x,2/3+z
7 2/3+x,1/3+y,1/3+z
8 2/3-y,1/3+x-y,1/3+z
9 2/3-x+y,1/3-x,1/3+z
10 -x,-y,-z
11 y,-x+y,-z
12 x-y,x,-z
13 1/3-x,2/3-y,2/3-z
14 1/3+y,2/3-x+y,2/3-z
15 1/3+x-y,2/3+x,2/3-z
16 2/3-x,1/3-y,1/3-z
17 2/3+y,1/3-x+y,1/3-z
18 2/3+x-y,1/3+x,1/3-z

loop_
_atom_site_label
_atom_site_type_symbol
_atom_site_fract_x
_atom_site_fract_y
_atom_site_fract_z
C1 C 0.036480 0.180544 0.747988
C2 C 0.075635 0.168453 0.844447
C3 C 0.074421 0.236090 0.660247
C4 C 0.148502 0.210151 0.851880
C5 C 0.147481 0.277992 0.666707
C6 C 0.185700 0.265661 0.763013
C7 C -0.042053 0.133502 0.745164
C8 C -0.061470 0.071829 0.648998
C9 C -0.079750 0.173428 0.706958
C10 C 0.264313 0.309317 0.769451
O1 O 0.040534 0.113972 0.933424
H1 H 0.075613 0.108763 0.981859
H2 H 0.046419 0.247518 0.584489
H3 H 0.176802 0.199165 0.928382
H4 H 0.174659 0.320737 0.596277
H5 H -0.062427 0.110460 0.843090
H6 H -0.036841 0.041399 0.679222
H7 H -0.118498 0.036457 0.647547
H8 H -0.044449 0.090788 0.547473
H9 H -0.067186 0.217526 0.773649
H10 H -0.136578 0.137483 0.710883
H11 H -0.067088 0.193829 0.605279
H12 H 0.283313 0.360840 0.723777
H13 H 0.282653 0.317737 0.872685
H14 H 0.289429 0.283666 0.718027

loop_
_atom_type_symbol
_atom_type_radius_bond
C 0.680000
O 0.680000
H 0.230000
